data_7133364
loop_
_publ_author_name
'Chi, Dongmei'
'Qi, Hongbo'
'Wang, Leming'
'Chen, Shufeng'

_publ_section_title
;
 Pd-Catalyzed cascade Heck cyclization/carbonylation of indoles with aryl
 formates: enantioselective construction of
 indolo[2,1-<i>a</i>]isoquinolines.
;
_journal_issue 65
_journal_name_full 'Chemical communications (Cambridge, England)'
_journal_page_first 8613
_journal_page_last 8616
_journal_paper_doi 10.1039/d4cc02577f
_journal_volume 60
_journal_year 2024
_chemical_formula_moiety 'C25 H19 N O3'
_chemical_formula_sum 'C25 H19 N O3'
_chemical_formula_weight 381.41
_space_group_crystal_system monoclinic
_space_group_IT_number 14
_space_group_name_Hall '-P 2ybc'
_space_group_name_H-M_alt 'P 1 21/c 1'
_atom_sites_solution_hydrogens geom
_atom_sites_solution_primary dual
_audit_creation_date 2023-04-04
_audit_creation_method
;
Olex2 1.5-beta
(compiled 2022.04.07 svn.rca3783a0 for OlexSys, GUI svn.r6439)
;
_audit_update_record
;
2023-09-19 deposited with the CCDC.	2024-07-17 downloaded from the CCDC.
;
_cell_angle_alpha 90
_cell_angle_beta 106.250(8)
_cell_angle_gamma 90
_cell_formula_units_Z 4
_cell_length_a 11.8280(9)
_cell_length_b 14.9837(9)
_cell_length_c 11.0984(9)
_cell_measurement_reflns_used 4167
_cell_measurement_temperature 150.00(10)
_cell_measurement_theta_max 29.3240
_cell_measurement_theta_min 3.2450
_cell_volume 1888.4(3)
_computing_cell_refinement 'CrysAlisPro 1.171.38.43f (Rigaku OD, 2015)'
_computing_data_collection 'CrysAlisPro 1.171.38.43f (Rigaku OD, 2015)'
_computing_data_reduction 'CrysAlisPro 1.171.38.43f (Rigaku OD, 2015)'
_computing_molecular_graphics 'Olex2 1.5-beta (Dolomanov et al., 2009)'
_computing_publication_material 'Olex2 1.5-beta (Dolomanov et al., 2009)'
_computing_structure_refinement 'SHELXL 2018/3 (Sheldrick, 2015)'
_computing_structure_solution 'SHELXT 2018/2 (Sheldrick, 2018)'
_diffrn_ambient_environment N~2~
_diffrn_ambient_temperature 150.00(10)
_diffrn_detector 'CCD plate'
_diffrn_detector_area_resol_mean 5.2684
_diffrn_detector_type AtlasS2
_diffrn_measured_fraction_theta_full 1.000
_diffrn_measured_fraction_theta_max 1.000
_diffrn_measurement_details
;
List of Runs (angles in degrees, time in seconds):

  # Type    Start    End  Width  t~exp~   \w     \q     \k     \f   Frames
#--------------------------------------------------------------------------
  1  \w     13.00  40.00   1.00    2.50    --   11.90 -99.00 150.00   27
  2  \w    -66.00  98.00   1.00    2.50    --   11.90   0.00-180.00  164
;
_diffrn_measurement_device 'four-circle diffractometer'
_diffrn_measurement_device_type 'SuperNova, Dual, Cu at zero, AtlasS2'
_diffrn_measurement_method '\w scans'
_diffrn_orient_matrix_type 'CrysAlisPro convention (1999,Acta A55,543-557)'
_diffrn_orient_matrix_UB_11 0.0020066000
_diffrn_orient_matrix_UB_12 0.0177095000
_diffrn_orient_matrix_UB_13 0.0598309000
_diffrn_orient_matrix_UB_21 0.0362824000
_diffrn_orient_matrix_UB_22 -0.0360718000
_diffrn_orient_matrix_UB_23 0.0292410000
_diffrn_orient_matrix_UB_31 0.0507952000
_diffrn_orient_matrix_UB_32 0.0249755000
_diffrn_orient_matrix_UB_33 -0.0004097000
_diffrn_radiation_monochromator mirror
_diffrn_radiation_probe x-ray
_diffrn_radiation_type 'Mo K\a'
_diffrn_radiation_wavelength 0.71073
_diffrn_reflns_av_R_equivalents 0.0228
_diffrn_reflns_av_unetI/netI 0.0300
_diffrn_reflns_Laue_measured_fraction_full 1.000
_diffrn_reflns_Laue_measured_fraction_max 1.000
_diffrn_reflns_limit_h_max 14
_diffrn_reflns_limit_h_min -13
_diffrn_reflns_limit_k_max 17
_diffrn_reflns_limit_k_min -14
_diffrn_reflns_limit_l_max 10
_diffrn_reflns_limit_l_min -13
_diffrn_reflns_number 8096
_diffrn_reflns_point_group_measured_fraction_full 1.000
_diffrn_reflns_point_group_measured_fraction_max 1.000
_diffrn_reflns_theta_full 24.997
_diffrn_reflns_theta_max 24.997
_diffrn_reflns_theta_min 2.250
_diffrn_source 'micro-focus sealed X-ray tube'
_diffrn_source_type 'SuperNova (Mo) X-ray Source'
_exptl_absorpt_coefficient_mu 0.088
_exptl_absorpt_correction_T_max 1.00000
_exptl_absorpt_correction_T_min 0.50216
_exptl_absorpt_correction_type multi-scan
_exptl_absorpt_process_details
;
CrysAlisPro 1.171.38.43f (Rigaku Oxford Diffraction, 2015)
Empirical absorption correction using spherical harmonics,
 implemented in SCALE3 ABSPACK scaling algorithm.
;
_exptl_crystal_colour 'light colourless'
_exptl_crystal_density_diffrn 1.342
_exptl_crystal_description block
_exptl_crystal_F_000 800
_exptl_crystal_size_max 0.14
_exptl_crystal_size_mid 0.12
_exptl_crystal_size_min 0.1
_refine_diff_density_max 0.180
_refine_diff_density_min -0.248
_refine_diff_density_rms 0.047
_refine_ls_extinction_method none
_refine_ls_goodness_of_fit_ref 1.030
_refine_ls_hydrogen_treatment constr
_refine_ls_matrix_type full
_refine_ls_number_parameters 263
_refine_ls_number_reflns 3320
_refine_ls_number_restraints 0
_refine_ls_restrained_S_all 1.030
_refine_ls_R_factor_all 0.0463
_refine_ls_R_factor_gt 0.0385
_refine_ls_shift/su_max 0.000
_refine_ls_shift/su_mean 0.000
_refine_ls_structure_factor_coef Fsqd
_refine_ls_weighting_details 'w=1/[\s^2^(Fo^2^)+(0.0437P)^2^+0.5462P] where P=(Fo^2^+2Fc^2^)/3'
_refine_ls_weighting_scheme calc
_refine_ls_wR_factor_gt 0.0894
_refine_ls_wR_factor_ref 0.0953
_reflns_Friedel_coverage 0.000
_reflns_number_gt 2840
_reflns_number_total 3320
_reflns_threshold_expression 'I > 2\s(I)'
_cod_data_source_file d4cc02577f2.cif
_cod_data_source_block exp_4529
_cod_depositor_comments 'Adding full bibliography for 7133364.cif.'
_cod_original_cell_volume 1888.4(2)
_cod_database_code 7133364
_shelx_shelxl_version_number 2018/3
_shelx_space_group_comment
;
The symmetry employed for this shelxl refinement is uniquely defined
by the following loop, which should always be used as a source of
symmetry information in preference to the above space-group names.
They are only intended as comments.
;
_olex2_refinement_description
;
1. Fixed Uiso
 At 1.2 times of:
  All C(H) groups, All C(H,H) groups
 At 1.5 times of:
  All C(H,H,H) groups
2.a Secondary CH2 refined with riding coordinates:
 C17(H17A,H17B)
2.b Aromatic/amide H refined with riding coordinates:
 C2(H2), C3(H3), C4(H4), C5(H5), C7(H7), C10(H10), C11(H11), C12(H12),
 C13(H13), C20(H20), C21(H21), C22(H22), C23(H23), C24(H24)
2.c Idealised Me refined as rotating group:
 C25(H25A,H25B,H25C)
;
_olex2_date_sample_data_collection 2023-04-03
_olex2_submission_special_instructions 'No special instructions were received'
_oxdiff_exptl_absorpt_empirical_details
;
Empirical correction (ABSPACK) includes:
- Absorption correction using spherical harmonics
- Frame scaling
;
_oxdiff_exptl_absorpt_empirical_full_max 1.810
_oxdiff_exptl_absorpt_empirical_full_min 0.623

loop_
_space_group_symop_operation_xyz
'x, y, z'
'-x, y+1/2, -z+1/2'
'-x, -y, -z'
'x, -y-1/2, z-1/2'

loop_
_atom_site_label
_atom_site_type_symbol
_atom_site_fract_x
_atom_site_fract_y
_atom_site_fract_z
_atom_site_U_iso_or_equiv
_atom_site_adp_type
_atom_site_occupancy
_atom_site_site_symmetry_order
_atom_site_calc_flag
_atom_site_refinement_flags_posn
_atom_site_refinement_flags_adp
_atom_site_refinement_flags_occupancy
_atom_site_disorder_assembly
_atom_site_disorder_group
O1 O 0.09736(8) 0.55635(7) 0.36670(10) 0.0277(3) Uani 1 1 d . . . . .
O2 O 0.25070(9) 0.43996(7) 0.22890(10) 0.0297(3) Uani 1 1 d . . . . .
O3 O 0.13196(9) 0.44284(6) 0.03063(9) 0.0257(3) Uani 1 1 d . . . . .
N1 N 0.28340(10) 0.58578(7) 0.48280(11) 0.0219(3) Uani 1 1 d . . . . .
C1 C 0.27249(13) 0.56708(9) 0.60386(14) 0.0233(3) Uani 1 1 d . . . . .
C2 C 0.17497(14) 0.54436(9) 0.64364(15) 0.0275(4) Uani 1 1 d . . . . .
H2 H 0.099311 0.537496 0.585737 0.033 Uiso 1 1 calc R U . . .
C3 C 0.19251(15) 0.53214(10) 0.77107(16) 0.0328(4) Uani 1 1 d . . . . .
H3 H 0.127531 0.516608 0.801363 0.039 Uiso 1 1 calc R U . . .
C4 C 0.30324(16) 0.54210(11) 0.85573(16) 0.0368(4) Uani 1 1 d . . . . .
H4 H 0.312447 0.532996 0.942662 0.044 Uiso 1 1 calc R U . . .
C5 C 0.40017(15) 0.56496(10) 0.81606(16) 0.0355(4) Uani 1 1 d . . . . .
H5 H 0.475415 0.571954 0.874711 0.043 Uiso 1 1 calc R U . . .
C6 C 0.38512(13) 0.57758(9) 0.68760(14) 0.0267(3) Uani 1 1 d . . . . .
C7 C 0.46460(13) 0.60021(10) 0.61583(15) 0.0281(4) Uani 1 1 d . . . . .
H7 H 0.546872 0.609902 0.648718 0.034 Uiso 1 1 calc R U . . .
C8 C 0.40297(12) 0.60546(9) 0.49345(14) 0.0229(3) Uani 1 1 d . . . . .
C9 C 0.43703(12) 0.62710(9) 0.38091(14) 0.0235(3) Uani 1 1 d . . . . .
C10 C 0.55606(13) 0.63918(10) 0.38754(16) 0.0316(4) Uani 1 1 d . . . . .
H10 H 0.614385 0.631014 0.465302 0.038 Uiso 1 1 calc R U . . .
C11 C 0.58939(14) 0.66275(11) 0.28257(17) 0.0361(4) Uani 1 1 d . . . . .
H11 H 0.670323 0.670951 0.288068 0.043 Uiso 1 1 calc R U . . .
C12 C 0.50511(14) 0.67445(11) 0.16944(17) 0.0350(4) Uani 1 1 d . . . . .
H12 H 0.527933 0.690944 0.096965 0.042 Uiso 1 1 calc R U . . .
C13 C 0.38733(14) 0.66217(10) 0.16143(15) 0.0297(4) Uani 1 1 d . . . . .
H13 H 0.329798 0.670702 0.083199 0.036 Uiso 1 1 calc R U . . .
C14 C 0.35155(12) 0.63739(9) 0.26660(14) 0.0225(3) Uani 1 1 d . . . . .
C15 C 0.22120(12) 0.62855(9) 0.25803(14) 0.0219(3) Uani 1 1 d . . . . .
C16 C 0.19494(12) 0.58487(9) 0.37190(14) 0.0209(3) Uani 1 1 d . . . . .
C17 C 0.15275(12) 0.57637(9) 0.14220(14) 0.0229(3) Uani 1 1 d . . . . .
H17A H 0.067683 0.580023 0.135740 0.027 Uiso 1 1 calc R U . . .
H17B H 0.165121 0.605141 0.066588 0.027 Uiso 1 1 calc R U . . .
C18 C 0.18699(11) 0.48000(9) 0.14305(13) 0.0204(3) Uani 1 1 d . . . . .
C19 C 0.13923(12) 0.34962(9) 0.01473(13) 0.0222(3) Uani 1 1 d . . . . .
C20 C 0.19446(13) 0.32016(10) -0.07134(14) 0.0261(3) Uani 1 1 d . . . . .
H20 H 0.234111 0.360868 -0.111108 0.031 Uiso 1 1 calc R U . . .
C21 C 0.19124(14) 0.22973(10) -0.09916(15) 0.0298(4) Uani 1 1 d . . . . .
H21 H 0.228315 0.208076 -0.159050 0.036 Uiso 1 1 calc R U . . .
C22 C 0.13424(13) 0.17127(10) -0.03987(15) 0.0316(4) Uani 1 1 d . . . . .
H22 H 0.131696 0.109452 -0.059463 0.038 Uiso 1 1 calc R U . . .
C23 C 0.08086(14) 0.20232(10) 0.04788(16) 0.0324(4) Uani 1 1 d . . . . .
H23 H 0.043013 0.161636 0.089618 0.039 Uiso 1 1 calc R U . . .
C24 C 0.08233(13) 0.29269(10) 0.07525(14) 0.0271(3) Uani 1 1 d . . . . .
H24 H 0.044801 0.314712 0.134553 0.032 Uiso 1 1 calc R U . . .
C25 C 0.16733(14) 0.72334(9) 0.25091(16) 0.0292(4) Uani 1 1 d . . . . .
H25A H 0.083485 0.718728 0.245892 0.044 Uiso 1 1 calc R U . . .
H25B H 0.176370 0.754088 0.176220 0.044 Uiso 1 1 calc R U . . .
H25C H 0.208056 0.757160 0.326112 0.044 Uiso 1 1 calc R U . . .

loop_
_atom_site_aniso_label
_atom_site_aniso_U_11
_atom_site_aniso_U_22
_atom_site_aniso_U_33
_atom_site_aniso_U_23
_atom_site_aniso_U_13
_atom_site_aniso_U_12
O1 0.0195(5) 0.0293(6) 0.0342(6) -0.0002(5) 0.0074(4) -0.0029(4)
O2 0.0299(6) 0.0215(5) 0.0304(6) 0.0008(5) -0.0037(5) 0.0024(4)
O3 0.0340(6) 0.0176(5) 0.0217(6) -0.0011(4) 0.0016(4) 0.0017(4)
N1 0.0210(6) 0.0202(6) 0.0243(7) -0.0004(5) 0.0061(5) -0.0010(5)
C1 0.0303(8) 0.0157(7) 0.0245(8) -0.0012(6) 0.0089(6) 0.0012(6)
C2 0.0321(8) 0.0193(7) 0.0329(9) 0.0003(7) 0.0119(7) -0.0004(6)
C3 0.0454(10) 0.0226(8) 0.0357(10) 0.0019(7) 0.0199(8) 0.0006(7)
C4 0.0584(11) 0.0271(8) 0.0272(9) 0.0011(7) 0.0157(8) 0.0001(8)
C5 0.0443(10) 0.0302(9) 0.0276(9) -0.0013(7) 0.0028(7) -0.0001(7)
C6 0.0323(8) 0.0198(7) 0.0259(8) -0.0013(6) 0.0046(7) 0.0004(6)
C7 0.0235(8) 0.0275(8) 0.0294(9) -0.0018(7) 0.0012(7) -0.0010(6)
C8 0.0194(7) 0.0187(7) 0.0295(9) -0.0028(6) 0.0052(6) -0.0011(6)
C9 0.0228(7) 0.0177(7) 0.0303(9) -0.0037(6) 0.0081(6) -0.0022(6)
C10 0.0236(8) 0.0326(8) 0.0376(10) -0.0039(7) 0.0070(7) -0.0041(7)
C11 0.0267(8) 0.0377(9) 0.0480(11) -0.0047(8) 0.0173(8) -0.0075(7)
C12 0.0398(9) 0.0303(9) 0.0414(11) -0.0009(7) 0.0218(8) -0.0064(7)
C13 0.0344(9) 0.0248(8) 0.0301(9) 0.0003(7) 0.0095(7) -0.0030(7)
C14 0.0245(7) 0.0145(7) 0.0293(9) -0.0021(6) 0.0085(6) -0.0021(6)
C15 0.0225(7) 0.0155(7) 0.0259(8) 0.0005(6) 0.0037(6) 0.0005(6)
C16 0.0197(7) 0.0141(7) 0.0286(8) -0.0023(6) 0.0061(6) 0.0025(6)
C17 0.0217(7) 0.0201(7) 0.0245(8) 0.0013(6) 0.0027(6) 0.0010(6)
C18 0.0170(7) 0.0221(7) 0.0221(8) 0.0003(6) 0.0052(6) -0.0024(6)
C19 0.0238(7) 0.0172(7) 0.0216(8) -0.0013(6) 0.0000(6) 0.0015(6)
C20 0.0282(8) 0.0236(7) 0.0267(9) 0.0028(6) 0.0080(7) 0.0000(6)
C21 0.0316(8) 0.0288(8) 0.0277(9) -0.0036(7) 0.0059(7) 0.0058(7)
C22 0.0329(8) 0.0187(7) 0.0373(10) -0.0029(7) 0.0002(7) 0.0014(7)
C23 0.0307(8) 0.0254(8) 0.0393(10) 0.0038(7) 0.0070(7) -0.0061(7)
C24 0.0251(8) 0.0287(8) 0.0276(9) 0.0004(7) 0.0076(6) 0.0001(7)
C25 0.0322(8) 0.0188(7) 0.0358(10) -0.0006(7) 0.0084(7) 0.0019(6)

loop_
_atom_type_symbol
_atom_type_description
_atom_type_scat_dispersion_real
_atom_type_scat_dispersion_imag
_atom_type_scat_source
C C 0.0033 0.0016 'International Tables Vol C Tables 4.2.6.8 and 6.1.1.4'
H H 0.0000 0.0000 'International Tables Vol C Tables 4.2.6.8 and 6.1.1.4'
N N 0.0061 0.0033 'International Tables Vol C Tables 4.2.6.8 and 6.1.1.4'
O O 0.0106 0.0060 'International Tables Vol C Tables 4.2.6.8 and 6.1.1.4'

loop_
_geom_angle_atom_site_label_1
_geom_angle_atom_site_label_2
_geom_angle_atom_site_label_3
_geom_angle
_geom_angle_site_symmetry_1
_geom_angle_site_symmetry_3
_geom_angle_publ_flag
C18 O3 C19 119.39(11) . . ?
C1 N1 C8 108.45(12) . . ?
C16 N1 C1 126.89(12) . . ?
C16 N1 C8 124.66(12) . . ?
C2 C1 N1 131.00(14) . . ?
C2 C1 C6 122.42(14) . . ?
C6 C1 N1 106.56(12) . . ?
C1 C2 H2 121.4 . . ?
C3 C2 C1 117.23(15) . . ?
C3 C2 H2 121.4 . . ?
C2 C3 H3 119.3 . . ?
C2 C3 C4 121.36(15) . . ?
C4 C3 H3 119.3 . . ?
C3 C4 H4 119.3 . . ?
C5 C4 C3 121.35(15) . . ?
C5 C4 H4 119.3 . . ?
C4 C5 H5 120.7 . . ?
C4 C5 C6 118.55(15) . . ?
C6 C5 H5 120.7 . . ?
C1 C6 C7 107.89(13) . . ?
C5 C6 C1 119.08(14) . . ?
C5 C6 C7 133.03(15) . . ?
C6 C7 H7 125.7 . . ?
C8 C7 C6 108.61(13) . . ?
C8 C7 H7 125.7 . . ?
N1 C8 C9 119.04(13) . . ?
C7 C8 N1 108.46(13) . . ?
C7 C8 C9 132.49(13) . . ?
C10 C9 C8 120.02(14) . . ?
C14 C9 C8 120.19(13) . . ?
C14 C9 C10 119.78(14) . . ?
C9 C10 H10 119.7 . . ?
C11 C10 C9 120.69(15) . . ?
C11 C10 H10 119.7 . . ?
C10 C11 H11 120.1 . . ?
C10 C11 C12 119.88(15) . . ?
C12 C11 H11 120.1 . . ?
C11 C12 H12 120.0 . . ?
C11 C12 C13 120.02(16) . . ?
C13 C12 H12 120.0 . . ?
C12 C13 H13 119.5 . . ?
C12 C13 C14 121.08(15) . . ?
C14 C13 H13 119.5 . . ?
C9 C14 C13 118.54(13) . . ?
C9 C14 C15 120.77(13) . . ?
C13 C14 C15 120.54(13) . . ?
C14 C15 C16 114.92(12) . . ?
C14 C15 C17 112.68(12) . . ?
C14 C15 C25 108.54(11) . . ?
C16 C15 C25 104.98(12) . . ?
C17 C15 C16 107.08(11) . . ?
C17 C15 C25 108.20(12) . . ?
O1 C16 N1 121.35(13) . . ?
O1 C16 C15 121.33(13) . . ?
N1 C16 C15 117.11(12) . . ?
C15 C17 H17A 108.7 . . ?
C15 C17 H17B 108.7 . . ?
H17A C17 H17B 107.6 . . ?
C18 C17 C15 114.13(12) . . ?
C18 C17 H17A 108.7 . . ?
C18 C17 H17B 108.7 . . ?
O2 C18 O3 124.06(13) . . ?
O2 C18 C17 126.61(13) . . ?
O3 C18 C17 109.31(11) . . ?
C20 C19 O3 117.53(13) . . ?
C24 C19 O3 119.84(13) . . ?
C24 C19 C20 122.33(13) . . ?
C19 C20 H20 120.7 . . ?
C19 C20 C21 118.69(14) . . ?
C21 C20 H20 120.7 . . ?
C20 C21 H21 120.0 . . ?
C22 C21 C20 120.03(15) . . ?
C22 C21 H21 120.0 . . ?
C21 C22 H22 119.9 . . ?
C21 C22 C23 120.22(14) . . ?
C23 C22 H22 119.9 . . ?
C22 C23 H23 119.9 . . ?
C22 C23 C24 120.21(15) . . ?
C24 C23 H23 119.9 . . ?
C19 C24 C23 118.51(14) . . ?
C19 C24 H24 120.7 . . ?
C23 C24 H24 120.7 . . ?
C15 C25 H25A 109.5 . . ?
C15 C25 H25B 109.5 . . ?
C15 C25 H25C 109.5 . . ?
H25A C25 H25B 109.5 . . ?
H25A C25 H25C 109.5 . . ?
H25B C25 H25C 109.5 . . ?

loop_
_geom_bond_atom_site_label_1
_geom_bond_atom_site_label_2
_geom_bond_distance
_geom_bond_site_symmetry_2
_geom_bond_publ_flag
O1 C16 1.2168(17) . ?
O2 C18 1.1974(17) . ?
O3 C18 1.3549(17) . ?
O3 C19 1.4135(16) . ?
N1 C1 1.4132(19) . ?
N1 C8 1.4168(18) . ?
N1 C16 1.3744(19) . ?
C1 C2 1.388(2) . ?
C1 C6 1.404(2) . ?
C2 H2 0.9500 . ?
C2 C3 1.383(2) . ?
C3 H3 0.9500 . ?
C3 C4 1.390(2) . ?
C4 H4 0.9500 . ?
C4 C5 1.381(2) . ?
C5 H5 0.9500 . ?
C5 C6 1.399(2) . ?
C6 C7 1.433(2) . ?
C7 H7 0.9500 . ?
C7 C8 1.352(2) . ?
C8 C9 1.452(2) . ?
C9 C10 1.401(2) . ?
C9 C14 1.392(2) . ?
C10 H10 0.9500 . ?
C10 C11 1.376(2) . ?
C11 H11 0.9500 . ?
C11 C12 1.379(2) . ?
C12 H12 0.9500 . ?
C12 C13 1.383(2) . ?
C13 H13 0.9500 . ?
C13 C14 1.399(2) . ?
C14 C15 1.5236(19) . ?
C15 C16 1.530(2) . ?
C15 C17 1.529(2) . ?
C15 C25 1.5497(19) . ?
C17 H17A 0.9900 . ?
C17 H17B 0.9900 . ?
C17 C18 1.4990(19) . ?
C19 C20 1.372(2) . ?
C19 C24 1.373(2) . ?
C20 H20 0.9500 . ?
C20 C21 1.388(2) . ?
C21 H21 0.9500 . ?
C21 C22 1.380(2) . ?
C22 H22 0.9500 . ?
C22 C23 1.381(2) . ?
C23 H23 0.9500 . ?
C23 C24 1.387(2) . ?
C24 H24 0.9500 . ?
C25 H25A 0.9800 . ?
C25 H25B 0.9800 . ?
C25 H25C 0.9800 . ?

loop_
_geom_torsion_atom_site_label_1
_geom_torsion_atom_site_label_2
_geom_torsion_atom_site_label_3
_geom_torsion_atom_site_label_4
_geom_torsion
_geom_torsion_site_symmetry_1
_geom_torsion_site_symmetry_2
_geom_torsion_site_symmetry_3
_geom_torsion_site_symmetry_4
_geom_torsion_publ_flag
O3 C19 C20 C21 -172.81(13) . . . . ?
O3 C19 C24 C23 173.44(13) . . . . ?
N1 C1 C2 C3 -178.42(14) . . . . ?
N1 C1 C6 C5 178.63(12) . . . . ?
N1 C1 C6 C7 -1.64(15) . . . . ?
N1 C8 C9 C10 -174.47(13) . . . . ?
N1 C8 C9 C14 6.6(2) . . . . ?
C1 N1 C8 C7 -0.52(15) . . . . ?
C1 N1 C8 C9 -179.98(12) . . . . ?
C1 N1 C16 O1 -9.1(2) . . . . ?
C1 N1 C16 C15 165.74(12) . . . . ?
C1 C2 C3 C4 -0.1(2) . . . . ?
C1 C6 C7 C8 1.37(17) . . . . ?
C2 C1 C6 C5 -0.1(2) . . . . ?
C2 C1 C6 C7 179.59(13) . . . . ?
C2 C3 C4 C5 0.3(2) . . . . ?
C3 C4 C5 C6 -0.4(2) . . . . ?
C4 C5 C6 C1 0.3(2) . . . . ?
C4 C5 C6 C7 -179.34(16) . . . . ?
C5 C6 C7 C8 -178.96(16) . . . . ?
C6 C1 C2 C3 0.0(2) . . . . ?
C6 C7 C8 N1 -0.52(16) . . . . ?
C6 C7 C8 C9 178.85(15) . . . . ?
C7 C8 C9 C10 6.2(2) . . . . ?
C7 C8 C9 C14 -172.70(15) . . . . ?
C8 N1 C1 C2 179.96(14) . . . . ?
C8 N1 C1 C6 1.35(15) . . . . ?
C8 N1 C16 O1 170.35(13) . . . . ?
C8 N1 C16 C15 -14.80(19) . . . . ?
C8 C9 C10 C11 -177.73(14) . . . . ?
C8 C9 C14 C13 177.16(13) . . . . ?
C8 C9 C14 C15 1.6(2) . . . . ?
C9 C10 C11 C12 -0.2(2) . . . . ?
C9 C14 C15 C16 -15.20(18) . . . . ?
C9 C14 C15 C17 -138.23(13) . . . . ?
C9 C14 C15 C25 101.96(15) . . . . ?
C10 C9 C14 C13 -1.8(2) . . . . ?
C10 C9 C14 C15 -177.35(12) . . . . ?
C10 C11 C12 C13 -0.2(2) . . . . ?
C11 C12 C13 C14 -0.4(2) . . . . ?
C12 C13 C14 C9 1.4(2) . . . . ?
C12 C13 C14 C15 176.97(13) . . . . ?
C13 C14 C15 C16 169.30(12) . . . . ?
C13 C14 C15 C17 46.27(17) . . . . ?
C13 C14 C15 C25 -73.55(17) . . . . ?
C14 C9 C10 C11 1.2(2) . . . . ?
C14 C15 C16 O1 -163.87(12) . . . . ?
C14 C15 C16 N1 21.28(17) . . . . ?
C14 C15 C17 C18 66.10(16) . . . . ?
C15 C17 C18 O2 8.8(2) . . . . ?
C15 C17 C18 O3 -172.68(11) . . . . ?
C16 N1 C1 C2 -0.5(2) . . . . ?
C16 N1 C1 C6 -179.12(12) . . . . ?
C16 N1 C8 C7 179.94(12) . . . . ?
C16 N1 C8 C9 0.5(2) . . . . ?
C16 C15 C17 C18 -61.20(15) . . . . ?
C17 C15 C16 O1 -37.89(17) . . . . ?
C17 C15 C16 N1 147.25(12) . . . . ?
C18 O3 C19 C20 -116.67(14) . . . . ?
C18 O3 C19 C24 69.52(17) . . . . ?
C19 O3 C18 O2 6.5(2) . . . . ?
C19 O3 C18 C17 -172.14(11) . . . . ?
C19 C20 C21 C22 -0.6(2) . . . . ?
C20 C19 C24 C23 -0.1(2) . . . . ?
C20 C21 C22 C23 -0.4(2) . . . . ?
C21 C22 C23 C24 1.2(2) . . . . ?
C22 C23 C24 C19 -1.0(2) . . . . ?
C24 C19 C20 C21 0.8(2) . . . . ?
C25 C15 C16 O1 76.98(16) . . . . ?
C25 C15 C16 N1 -97.88(13) . . . . ?
C25 C15 C17 C18 -173.89(12) . . . . ?
